data_4117871
loop_
_publ_author_name
'Xiaowen Feng'
'Junjie Liu'
'T. David Harris'
'Stephen Hill'
'Jeffrey R. Long'

_publ_section_title
;
 Slow Magnetic Relaxation Induced by a Large Transverse Zero-Field
 Splitting in a MnIIReIV(CN)2 Single-Chain Magnet
;
_journal_name_full 'Journal of the American Chemical Society'
_journal_page_first 7521
_journal_page_last 7529
_journal_paper_doi 10.1021/ja301338d
_journal_volume 134
_journal_year 2012
_chemical_formula_sum 'C68 H50 Cl4 F12 Mn2 N16 P2 Re'
_chemical_formula_weight 1819.06
_chemical_name_common xwfReMn2
_chemical_name_systematic
; 
 ? 
;
_space_group_IT_number 14
_symmetry_cell_setting monoclinic
_symmetry_space_group_name_Hall '-P 2ybc'
_symmetry_space_group_name_H-M 'P 1 21/c 1'
_atom_sites_solution_hydrogens geom
_atom_sites_solution_primary direct
_atom_sites_solution_secondary difmap
_audit_creation_method SHELXL-97
_cell_angle_alpha 90.00
_cell_angle_beta 107.514(2)
_cell_angle_gamma 90.00
_cell_formula_units_Z 2
_cell_length_a 13.7430(15)
_cell_length_b 21.942(2)
_cell_length_c 12.8569(14)
_cell_measurement_reflns_used 8170
_cell_measurement_temperature 103(2)
_cell_measurement_theta_max 25.32
_cell_measurement_theta_min 2.23
_cell_volume 3697.3(7)
_computing_cell_refinement 'Bruker SAINT'
_computing_data_collection 'Bruker APEX2'
_computing_data_reduction 'Bruker SAINT'
_computing_molecular_graphics ORTEP-32
_computing_publication_material WinGX
_computing_structure_refinement SHELXL-97
_computing_structure_solution SIR-2004
_diffrn_ambient_temperature 103(2)
_diffrn_detector_area_resol_mean 8.366
_diffrn_measured_fraction_theta_full 0.993
_diffrn_measured_fraction_theta_max 0.993
_diffrn_measurement_device_type 'Bruker APEX-II CCD'
_diffrn_measurement_method 'phi and omega scans'
_diffrn_radiation_monochromator 'HELIOS multilayer mirrors'
_diffrn_radiation_source 'microfocus rotating anode'
_diffrn_radiation_type MoK\a
_diffrn_radiation_wavelength 0.71073
_diffrn_reflns_av_R_equivalents 0.0465
_diffrn_reflns_av_sigmaI/netI 0.0521
_diffrn_reflns_limit_h_max 17
_diffrn_reflns_limit_h_min -15
_diffrn_reflns_limit_k_max 25
_diffrn_reflns_limit_k_min -27
_diffrn_reflns_limit_l_max 12
_diffrn_reflns_limit_l_min -16
_diffrn_reflns_number 24121
_diffrn_reflns_theta_full 26.40
_diffrn_reflns_theta_max 26.40
_diffrn_reflns_theta_min 2.12
_exptl_absorpt_coefficient_mu 2.240
_exptl_absorpt_correction_T_max 0.9358
_exptl_absorpt_correction_T_min 0.8962
_exptl_absorpt_correction_type multi-scan
_exptl_absorpt_process_details SADABS
_exptl_crystal_colour yellow
_exptl_crystal_density_diffrn 1.634
_exptl_crystal_density_meas ?
_exptl_crystal_description plate
_exptl_crystal_F_000 1802
_exptl_crystal_size_max 0.05
_exptl_crystal_size_mid 0.04
_exptl_crystal_size_min 0.03
_refine_diff_density_max 0.940
_refine_diff_density_min -0.517
_refine_diff_density_rms 0.106
_refine_ls_extinction_method none
_refine_ls_goodness_of_fit_ref 0.999
_refine_ls_hydrogen_treatment constr
_refine_ls_matrix_type full
_refine_ls_number_parameters 445
_refine_ls_number_reflns 7535
_refine_ls_number_restraints 0
_refine_ls_restrained_S_all 0.999
_refine_ls_R_factor_all 0.0573
_refine_ls_R_factor_gt 0.0366
_refine_ls_shift/su_max 0.000
_refine_ls_shift/su_mean 0.000
_refine_ls_structure_factor_coef Fsqd
_refine_ls_weighting_details 'calc w=1/[\s^2^(Fo^2^)+(0.0531P)^2^+0.0000P] where P=(Fo^2^+2Fc^2^)/3'
_refine_ls_weighting_scheme calc
_refine_ls_wR_factor_gt 0.0861
_refine_ls_wR_factor_ref 0.0930
_reflns_number_gt 5696
_reflns_number_total 7535
_reflns_threshold_expression >2sigma(I)
_cod_data_source_file ja301338d_si_002_3.cif
_cod_data_source_block shelxl
_cod_depositor_comments
;
The following automatic conversions were performed:

'_exptl_crystal_density_meas' value 'none' was changed to '?' - the
value is perceived as not measured.

Automatic conversion script
Id: cif_fix_values 3008 2015-01-20 13:52:24Z robertas 
;
_cod_database_code 4117871

loop_
_symmetry_equiv_pos_as_xyz
'x, y, z'
'-x, y+1/2, -z+1/2'
'-x, -y, -z'
'x, -y-1/2, z-1/2'

loop_
_atom_site_label
_atom_site_type_symbol
_atom_site_fract_x
_atom_site_fract_y
_atom_site_fract_z
_atom_site_U_iso_or_equiv
_atom_site_adp_type
_atom_site_occupancy
_atom_site_symmetry_multiplicity
_atom_site_calc_flag
_atom_site_refinement_flags
C1 C -0.3907(3) 0.16436(18) 0.6764(3) 0.0248(9) Uani 1 1 d .
C2 C -0.4649(3) 0.1734(2) 0.7272(4) 0.0349(10) Uani 1 1 d .
H2A H -0.5131 0.2054 0.7033 0.042 Uiso 1 1 calc R
C3 C -0.4695(3) 0.1362(2) 0.8126(4) 0.0371(11) Uani 1 1 d .
H3A H -0.5215 0.1422 0.8465 0.045 Uiso 1 1 calc R
C4 C -0.3989(3) 0.0909(2) 0.8480(4) 0.0409(11) Uani 1 1 d .
H4A H -0.3995 0.0653 0.9074 0.049 Uiso 1 1 calc R
C5 C -0.3267(3) 0.0840(2) 0.7940(4) 0.0374(11) Uani 1 1 d .
H5A H -0.2771 0.0529 0.8182 0.045 Uiso 1 1 calc R
C6 C -0.1726(3) 0.05310(18) 0.4052(3) 0.0252(9) Uani 1 1 d .
C7 C -0.1197(3) 0.0453(2) 0.3293(4) 0.0361(11) Uani 1 1 d .
H7A H -0.1521 0.0266 0.2610 0.043 Uiso 1 1 calc R
C8 C -0.0193(4) 0.0649(2) 0.3538(4) 0.0428(12) Uani 1 1 d .
H8A H 0.0168 0.0605 0.3018 0.051 Uiso 1 1 calc R
C9 C 0.0275(3) 0.0908(2) 0.4533(4) 0.0365(11) Uani 1 1 d .
H9A H 0.0965 0.1040 0.4722 0.044 Uiso 1 1 calc R
C10 C -0.0282(3) 0.0969(2) 0.5242(4) 0.0334(10) Uani 1 1 d .
H10A H 0.0042 0.1145 0.5935 0.040 Uiso 1 1 calc R
C11 C -0.2763(3) 0.23486(19) 0.6063(4) 0.0327(10) Uani 1 1 d .
C12 C -0.2635(4) 0.2979(2) 0.6020(5) 0.0500(14) Uani 1 1 d .
H12A H -0.3217 0.3237 0.5803 0.060 Uiso 1 1 calc R
C13 C -0.1675(4) 0.3228(2) 0.6290(6) 0.0699(19) Uani 1 1 d .
H13A H -0.1586 0.3657 0.6264 0.084 Uiso 1 1 calc R
C14 C -0.0841(4) 0.2844(2) 0.6598(6) 0.071(2) Uani 1 1 d .
H14A H -0.0167 0.3003 0.6799 0.085 Uiso 1 1 calc R
C15 C -0.1006(4) 0.2235(2) 0.6608(5) 0.0564(16) Uani 1 1 d .
H15A H -0.0431 0.1971 0.6817 0.068 Uiso 1 1 calc R
C16 C -0.2867(3) -0.01665(17) 0.4719(3) 0.0240(9) Uani 1 1 d .
C17 C -0.3151(3) -0.0770(2) 0.4471(4) 0.0338(10) Uani 1 1 d .
H17A H -0.3392 -0.0894 0.3730 0.041 Uiso 1 1 calc R
C18 C -0.3090(3) -0.1189(2) 0.5286(4) 0.0372(11) Uani 1 1 d .
H18A H -0.3282 -0.1601 0.5112 0.045 Uiso 1 1 calc R
C19 C -0.2747(3) -0.1003(2) 0.6345(4) 0.0361(11) Uani 1 1 d .
H19A H -0.2676 -0.1285 0.6924 0.043 Uiso 1 1 calc R
C20 C -0.2507(3) -0.03967(19) 0.6557(3) 0.0291(9) Uani 1 1 d .
H20A H -0.2292 -0.0265 0.7295 0.035 Uiso 1 1 calc R
C21 C -0.3568(3) 0.08471(17) 0.3828(3) 0.0242(9) Uani 1 1 d .
C22 C -0.4374(3) 0.0974(2) 0.2893(3) 0.0309(10) Uani 1 1 d .
H22A H -0.4479 0.0736 0.2252 0.037 Uiso 1 1 calc R
C23 C -0.5015(3) 0.1453(2) 0.2918(4) 0.0333(10) Uani 1 1 d .
H23A H -0.5574 0.1543 0.2294 0.040 Uiso 1 1 calc R
C24 C -0.4849(3) 0.17990(19) 0.3840(3) 0.0286(9) Uani 1 1 d .
H24A H -0.5290 0.2130 0.3858 0.034 Uiso 1 1 calc R
C25 C -0.4035(3) 0.16640(17) 0.4746(3) 0.0225(8) Uani 1 1 d .
C26 C -0.2836(3) 0.03056(18) 0.3831(3) 0.0245(8) Uani 1 1 d .
C27 C -0.3180(3) -0.0014(2) 0.2707(3) 0.0347(10) Uani 1 1 d .
H27A H -0.2720 -0.0355 0.2704 0.052 Uiso 1 1 calc R
H27B H -0.3161 0.0277 0.2136 0.052 Uiso 1 1 calc R
H27C H -0.3877 -0.0168 0.2568 0.052 Uiso 1 1 calc R
C28 C -0.3828(3) 0.20511(17) 0.5800(3) 0.0262(9) Uani 1 1 d .
C29 C -0.4633(3) 0.25614(19) 0.5623(4) 0.0366(11) Uani 1 1 d .
H29A H -0.4597 0.2821 0.5016 0.055 Uiso 1 1 calc R
H29B H -0.4500 0.2807 0.6288 0.055 Uiso 1 1 calc R
H29C H -0.5315 0.2380 0.5454 0.055 Uiso 1 1 calc R
C100 C -0.0532(3) 0.05085(18) 0.8523(3) 0.0225(8) Uani 1 1 d .
C200 C -0.6360(4) 0.1058(2) 1.0105(4) 0.0503(13) Uiso 1 1 d .
C201 C -0.7329(4) 0.1358(3) 1.0013(5) 0.0554(14) Uiso 1 1 d .
C300 C -0.1278(7) 0.2534(4) 0.8968(7) 0.095(2) Uiso 1 1 d .
C301 C -0.0196(6) 0.2320(4) 0.9276(6) 0.092(2) Uiso 1 1 d .
N1 N -0.1264(2) 0.07948(15) 0.5023(3) 0.0249(7) Uani 1 1 d .
N2 N -0.3411(2) 0.11887(14) 0.4733(3) 0.0207(7) Uani 1 1 d .
N3 N -0.2562(2) 0.00167(14) 0.5770(3) 0.0237(7) Uani 1 1 d .
N4 N -0.1946(3) 0.19836(15) 0.6337(3) 0.0363(9) Uani 1 1 d .
N5 N -0.3224(2) 0.11844(16) 0.7098(3) 0.0287(8) Uani 1 1 d .
N6 N -0.0868(2) 0.07483(15) 0.7699(3) 0.0252(7) Uani 1 1 d .
N200 N -0.5596(4) 0.0847(2) 1.0192(4) 0.0731(15) Uiso 1 1 d .
N300 N -0.2117(6) 0.2723(3) 0.8711(6) 0.110(2) Uiso 1 1 d .
F1 F 0.2908(2) 0.24870(14) 0.8357(3) 0.0650(9) Uani 1 1 d .
F2 F 0.1681(3) 0.19372(17) 0.6062(3) 0.0829(11) Uani 1 1 d .
F3 F 0.1737(2) 0.28493(13) 0.6843(3) 0.0588(8) Uani 1 1 d .
F4 F 0.1406(2) 0.20117(16) 0.7681(3) 0.0722(10) Uani 1 1 d .
F5 F 0.2859(2) 0.15828(13) 0.7573(3) 0.0620(9) Uani 1 1 d .
F6 F 0.3179(2) 0.24179(18) 0.6725(3) 0.0837(12) Uani 1 1 d .
P1 P 0.22878(8) 0.22161(5) 0.71986(11) 0.0348(3) Uani 1 1 d .
Cl1 Cl -0.05869(8) -0.08870(4) 0.90154(8) 0.0290(2) Uani 1 1 d .
Cl2 Cl -0.15842(8) 0.01246(4) 1.03095(8) 0.0298(2) Uani 1 1 d .
Mn1 Mn -0.20978(4) 0.09821(3) 0.62173(5) 0.01905(13) Uani 1 1 d .
Re1 Re 0.0000 0.0000 1.0000 0.02150(8) Uani 1 2 d S

loop_
_atom_site_aniso_label
_atom_site_aniso_U_11
_atom_site_aniso_U_22
_atom_site_aniso_U_33
_atom_site_aniso_U_23
_atom_site_aniso_U_13
_atom_site_aniso_U_12
C1 0.020(2) 0.029(2) 0.023(2) -0.0070(17) 0.0033(16) 0.0013(16)
C2 0.023(2) 0.045(3) 0.033(3) -0.011(2) 0.0046(19) 0.0052(19)
C3 0.026(2) 0.060(3) 0.027(2) -0.013(2) 0.0109(19) -0.003(2)
C4 0.039(3) 0.062(3) 0.025(2) 0.004(2) 0.014(2) 0.000(2)
C5 0.036(3) 0.050(3) 0.030(2) 0.008(2) 0.015(2) 0.013(2)
C6 0.024(2) 0.025(2) 0.026(2) 0.0062(17) 0.0070(17) 0.0062(16)
C7 0.042(3) 0.045(3) 0.025(2) -0.001(2) 0.016(2) 0.004(2)
C8 0.037(3) 0.059(3) 0.041(3) 0.010(2) 0.025(2) 0.007(2)
C9 0.026(2) 0.048(3) 0.040(3) 0.005(2) 0.017(2) -0.001(2)
C10 0.028(2) 0.037(3) 0.034(3) 0.001(2) 0.0089(19) 0.0021(19)
C11 0.026(2) 0.021(2) 0.049(3) -0.0029(19) 0.010(2) -0.0027(17)
C12 0.039(3) 0.026(3) 0.081(4) 0.002(3) 0.013(3) 0.002(2)
C13 0.051(3) 0.023(3) 0.134(6) -0.005(3) 0.024(4) -0.006(2)
C14 0.030(3) 0.035(3) 0.139(6) -0.010(3) 0.012(3) -0.013(2)
C15 0.024(2) 0.035(3) 0.104(5) -0.005(3) 0.010(3) -0.004(2)
C16 0.0169(19) 0.024(2) 0.032(2) -0.0013(16) 0.0078(17) 0.0012(14)
C17 0.031(2) 0.034(3) 0.035(3) -0.009(2) 0.008(2) -0.0080(19)
C18 0.034(2) 0.022(2) 0.057(3) -0.002(2) 0.016(2) -0.0076(18)
C19 0.032(2) 0.029(2) 0.046(3) 0.015(2) 0.010(2) 0.0000(19)
C20 0.030(2) 0.028(2) 0.027(2) 0.0042(18) 0.0059(18) -0.0051(17)
C21 0.022(2) 0.024(2) 0.029(2) 0.0033(17) 0.0095(17) -0.0015(16)
C22 0.026(2) 0.038(3) 0.026(2) 0.0039(19) 0.0038(18) 0.0027(18)
C23 0.023(2) 0.046(3) 0.028(2) 0.012(2) 0.0035(18) 0.0042(19)
C24 0.020(2) 0.032(2) 0.033(2) 0.0070(19) 0.0063(18) 0.0046(17)
C25 0.0156(19) 0.024(2) 0.027(2) 0.0038(16) 0.0054(16) -0.0013(15)
C26 0.023(2) 0.027(2) 0.021(2) -0.0016(17) 0.0044(16) 0.0016(17)
C27 0.035(2) 0.042(3) 0.025(2) -0.006(2) 0.0055(18) 0.001(2)
C28 0.019(2) 0.022(2) 0.037(2) -0.0018(18) 0.0070(18) 0.0031(16)
C29 0.030(2) 0.028(2) 0.050(3) -0.004(2) 0.010(2) 0.0094(18)
C100 0.0174(19) 0.025(2) 0.026(2) -0.0038(17) 0.0075(17) -0.0019(15)
N1 0.0239(18) 0.0287(19) 0.0232(19) 0.0017(14) 0.0090(14) 0.0033(14)
N2 0.0179(16) 0.0191(16) 0.0241(18) 0.0043(14) 0.0048(13) -0.0002(13)
N3 0.0238(16) 0.0204(16) 0.0263(17) 0.0016(16) 0.0068(13) 0.0021(15)
N4 0.0242(19) 0.0234(19) 0.057(3) -0.0059(17) 0.0062(18) -0.0032(14)
N5 0.0255(18) 0.036(2) 0.0247(19) -0.0005(15) 0.0079(15) 0.0041(15)
N6 0.0238(18) 0.0280(19) 0.0224(19) 0.0007(15) 0.0047(15) 0.0016(14)
F1 0.0592(19) 0.056(2) 0.061(2) -0.0167(16) -0.0101(16) -0.0097(16)
F2 0.094(3) 0.073(3) 0.059(2) -0.0275(19) -0.0097(19) 0.004(2)
F3 0.0556(19) 0.0414(17) 0.073(2) -0.0009(15) 0.0105(16) 0.0154(14)
F4 0.0312(17) 0.087(3) 0.099(3) 0.019(2) 0.0216(17) -0.0032(15)
F5 0.067(2) 0.0415(18) 0.076(2) 0.0003(15) 0.0197(17) 0.0243(15)
F6 0.049(2) 0.113(3) 0.099(3) 0.049(2) 0.0381(19) 0.0256(19)
P1 0.0222(6) 0.0302(6) 0.0496(8) -0.0107(5) 0.0069(5) 0.0008(4)
Cl1 0.0332(5) 0.0252(5) 0.0270(5) -0.0044(4) 0.0067(4) -0.0016(4)
Cl2 0.0268(5) 0.0345(6) 0.0284(5) -0.0002(4) 0.0089(4) 0.0024(4)
Mn1 0.0172(3) 0.0200(3) 0.0194(3) 0.0009(2) 0.0046(2) 0.0014(2)
Re1 0.02304(12) 0.02263(12) 0.01742(12) 0.00002(10) 0.00398(8) 0.00147(10)

loop_
_atom_type_symbol
_atom_type_description
_atom_type_scat_dispersion_real
_atom_type_scat_dispersion_imag
_atom_type_scat_source
C C 0.0033 0.0016 'International Tables Vol C Tables 4.2.6.8 and 6.1.1.4'
H H 0.0000 0.0000 'International Tables Vol C Tables 4.2.6.8 and 6.1.1.4'
N N 0.0061 0.0033 'International Tables Vol C Tables 4.2.6.8 and 6.1.1.4'
F F 0.0171 0.0103 'International Tables Vol C Tables 4.2.6.8 and 6.1.1.4'
P P 0.1023 0.0942 'International Tables Vol C Tables 4.2.6.8 and 6.1.1.4'
Cl Cl 0.1484 0.1585 'International Tables Vol C Tables 4.2.6.8 and 6.1.1.4'
Mn Mn 0.3368 0.7283 'International Tables Vol C Tables 4.2.6.8 and 6.1.1.4'
Re Re -1.0185 7.2310 'International Tables Vol C Tables 4.2.6.8 and 6.1.1.4'

loop_
_geom_angle_atom_site_label_1
_geom_angle_atom_site_label_2
_geom_angle_atom_site_label_3
_geom_angle
_geom_angle_site_symmetry_1
_geom_angle_site_symmetry_3
N5 C1 C2 119.8(4) . .
N5 C1 C28 118.1(3) . .
C2 C1 C28 122.1(4) . .
C1 C2 C3 120.4(4) . .
C4 C3 C2 119.6(4) . .
C3 C4 C5 117.3(4) . .
N5 C5 C4 124.0(4) . .
N1 C6 C7 120.1(4) . .
N1 C6 C26 118.1(3) . .
C7 C6 C26 121.8(4) . .
C8 C7 C6 119.7(4) . .
C9 C8 C7 119.7(4) . .
C10 C9 C8 117.8(4) . .
N1 C10 C9 124.1(4) . .
N4 C11 C12 119.8(4) . .
N4 C11 C28 118.0(3) . .
C12 C11 C28 122.1(4) . .
C13 C12 C11 120.5(5) . .
C12 C13 C14 118.7(5) . .
C15 C14 C13 118.6(5) . .
N4 C15 C14 123.3(5) . .
N3 C16 C17 119.6(4) . .
N3 C16 C26 117.9(3) . .
C17 C16 C26 122.4(4) . .
C18 C17 C16 120.9(4) . .
C19 C18 C17 118.9(4) . .
C18 C19 C20 118.5(4) . .
N3 C20 C19 123.1(4) . .
N2 C21 C22 120.8(4) . .
N2 C21 C26 119.1(3) . .
C22 C21 C26 120.0(4) . .
C23 C22 C21 118.7(4) . .
C24 C23 C22 120.2(4) . .
C23 C24 C25 119.5(4) . .
N2 C25 C24 120.7(4) . .
N2 C25 C28 118.8(3) . .
C24 C25 C28 120.5(3) . .
C6 C26 C27 108.9(3) . .
C6 C26 C16 108.8(3) . .
C27 C26 C16 108.4(3) . .
C6 C26 C21 110.9(3) . .
C27 C26 C21 109.2(3) . .
C16 C26 C21 110.6(3) . .
C29 C28 C11 108.4(3) . .
C29 C28 C25 109.5(3) . .
C11 C28 C25 109.6(3) . .
C29 C28 C1 108.3(3) . .
C11 C28 C1 110.9(3) . .
C25 C28 C1 110.0(3) . .
N6 C100 Re1 175.0(3) . .
N200 C200 C201 177.3(6) . .
N300 C300 C301 177.5(9) . .
C10 N1 C6 118.6(4) . .
C10 N1 Mn1 119.8(3) . .
C6 N1 Mn1 121.6(3) . .
C21 N2 C25 120.1(3) . .
C21 N2 Mn1 120.1(2) . .
C25 N2 Mn1 119.7(3) . .
C20 N3 C16 118.9(3) . .
C20 N3 Mn1 119.9(3) . .
C16 N3 Mn1 121.2(3) . .
C11 N4 C15 119.1(4) . .
C11 N4 Mn1 121.6(3) . .
C15 N4 Mn1 119.1(3) . .
C5 N5 C1 118.8(3) . .
C5 N5 Mn1 120.5(3) . .
C1 N5 Mn1 120.6(3) . .
C100 N6 Mn1 154.1(3) . .
F2 P1 F3 89.95(19) . .
F2 P1 F4 89.9(2) . .
F3 P1 F4 90.32(18) . .
F2 P1 F6 90.4(2) . .
F3 P1 F6 90.09(18) . .
F4 P1 F6 179.5(2) . .
F2 P1 F1 179.0(2) . .
F3 P1 F1 90.99(17) . .
F4 P1 F1 89.8(2) . .
F6 P1 F1 89.8(2) . .
F2 P1 F5 90.96(19) . .
F3 P1 F5 179.02(19) . .
F4 P1 F5 90.03(18) . .
F6 P1 F5 89.55(18) . .
F1 P1 F5 88.10(18) . .
N6 Mn1 N4 98.08(13) . .
N6 Mn1 N1 97.72(12) . .
N4 Mn1 N1 100.09(13) . .
N6 Mn1 N5 94.42(12) . .
N4 Mn1 N5 80.30(13) . .
N1 Mn1 N5 167.65(12) . .
N6 Mn1 N3 95.00(12) . .
N4 Mn1 N3 166.86(13) . .
N1 Mn1 N3 79.20(12) . .
N5 Mn1 N3 97.59(12) . .
N6 Mn1 N2 176.94(12) . .
N4 Mn1 N2 83.85(12) . .
N1 Mn1 N2 84.23(12) . .
N5 Mn1 N2 83.55(12) . .
N3 Mn1 N2 83.03(11) . .
C100 Re1 C100 180.000(1) 3_557 .
C100 Re1 Cl1 89.04(10) 3_557 3_557
C100 Re1 Cl1 90.96(10) . 3_557
C100 Re1 Cl1 90.96(10) 3_557 .
C100 Re1 Cl1 89.04(10) . .
Cl1 Re1 Cl1 180.00(3) 3_557 .
C100 Re1 Cl2 90.19(10) 3_557 3_557
C100 Re1 Cl2 89.81(10) . 3_557
Cl1 Re1 Cl2 90.13(4) 3_557 3_557
Cl1 Re1 Cl2 89.87(4) . 3_557
C100 Re1 Cl2 89.81(10) 3_557 .
C100 Re1 Cl2 90.19(10) . .
Cl1 Re1 Cl2 89.87(3) 3_557 .
Cl1 Re1 Cl2 90.13(4) . .
Cl2 Re1 Cl2 180.0 3_557 .

loop_
_geom_bond_atom_site_label_1
_geom_bond_atom_site_label_2
_geom_bond_distance
_geom_bond_site_symmetry_2
C1 N5 1.355(5) .
C1 C2 1.381(6) .
C1 C28 1.559(6) .
C2 C3 1.386(6) .
C3 C4 1.368(6) .
C4 C5 1.379(6) .
C5 N5 1.336(5) .
C6 N1 1.349(5) .
C6 C7 1.392(6) .
C6 C26 1.547(5) .
C7 C8 1.387(6) .
C8 C9 1.369(7) .
C9 C10 1.362(6) .
C10 N1 1.348(5) .
C11 N4 1.337(5) .
C11 C12 1.397(6) .
C11 C28 1.544(5) .
C12 C13 1.374(7) .
C13 C14 1.381(7) .
C14 C15 1.357(7) .
C15 N4 1.350(5) .
C16 N3 1.350(5) .
C16 C17 1.389(6) .
C16 C26 1.552(6) .
C17 C18 1.378(6) .
C18 C19 1.362(6) .
C19 C20 1.379(6) .
C20 N3 1.345(5) .
C21 N2 1.346(5) .
C21 C22 1.396(5) .
C21 C26 1.556(5) .
C22 C23 1.376(6) .
C23 C24 1.368(6) .
C24 C25 1.383(5) .
C25 N2 1.353(5) .
C25 C28 1.551(5) .
C26 C27 1.547(6) .
C28 C29 1.543(5) .
C100 N6 1.148(5) .
C100 Re1 2.133(4) .
C200 N200 1.123(7) .
C200 C201 1.457(7) .
C300 N300 1.174(9) .
C300 C301 1.496(11) .
N1 Mn1 2.214(3) .
N2 Mn1 2.243(3) .
N3 Mn1 2.237(3) .
N4 Mn1 2.208(3) .
N5 Mn1 2.221(3) .
N6 Mn1 2.193(3) .
F1 P1 1.592(3) .
F2 P1 1.572(3) .
F3 P1 1.583(3) .
F4 P1 1.583(3) .
F5 P1 1.597(3) .
F6 P1 1.586(3) .
Cl1 Re1 2.3295(10) .
Cl2 Re1 2.3441(10) .
Re1 C100 2.133(4) 3_557
Re1 Cl1 2.3295(10) 3_557
Re1 Cl2 2.3441(10) 3_557
